data_1565918
loop_
_publ_author_name
'Debnath, Paresh'
'Das, Ankit'
'Singh, Keisham Surjit'
'Yama, Tage'
'Singh, S.Sureshkumar'
'Butcher, Ray J.'
'Siero\'n, Les\/law'
'Maniukiewicz, Waldemar'

_publ_section_title
;
 Synthesis, structural characterization and antimicrobial activities of
 triorganotin(IV)azo-carboxylates derived from ortho/para-amino benzoic
 acids and \b-naphthol
;
_journal_name_full 'Inorganica Chimica Acta'
_journal_page_first 119172
_journal_paper_doi 10.1016/j.ica.2019.119172
_journal_volume 498
_journal_year 2019
_chemical_formula_moiety 'C29 H38 N2 O3 Sn'
_chemical_formula_sum 'C29 H38 N2 O3 Sn'
_chemical_formula_weight 581.30
_space_group_crystal_system monoclinic
_space_group_IT_number 4
_space_group_name_Hall 'P 2yb'
_space_group_name_H-M_alt 'P 1 21 1'
_atom_sites_solution_hydrogens geom
_audit_creation_method SHELXL-2014/7
_cell_angle_alpha 90
_cell_angle_beta 90.016(3)
_cell_angle_gamma 90
_cell_formula_units_Z 8
_cell_length_a 12.1617(3)
_cell_length_b 22.7491(6)
_cell_length_c 21.3638(7)
_cell_measurement_reflns_used 9744
_cell_measurement_temperature 296(2)
_cell_measurement_theta_max 25.36
_cell_measurement_theta_min 3.0
_cell_volume 5910.7(3)
_computing_cell_refinement 'APEX3/SAINT (Bruker, 2016)'
_computing_data_collection 'APEX3(Bruker, 2016)'
_computing_data_reduction 'SAINT/XPREP (Bruker, 2016)'
_computing_molecular_graphics 'ORTEP3 (Farrugia, 1997) and Mercury (Bruno et al., 2002)'
_computing_publication_material 'SHELXL-2014/7 (Sheldrick, 2014)'
_computing_structure_refinement 'SHELXL-2014/7 (Sheldrick, 2014)'
_computing_structure_solution 'SHELXT-2014/5 (Sheldrick, 2014)'
_diffrn_ambient_temperature 296(2)
_diffrn_measured_fraction_theta_full 0.998
_diffrn_measured_fraction_theta_max 0.998
_diffrn_measurement_device_type 'Bruker axs kappa apex3 CMOS Diffractometer'
_diffrn_measurement_method '\w and \f scan'
_diffrn_radiation_monochromator graphite
_diffrn_radiation_source 'fine-focus sealed tube'
_diffrn_radiation_type MoK\a
_diffrn_radiation_wavelength 0.71073
_diffrn_reflns_av_R_equivalents 0.1204
_diffrn_reflns_av_unetI/netI 0.1002
_diffrn_reflns_Laue_measured_fraction_full 0.998
_diffrn_reflns_Laue_measured_fraction_max 0.998
_diffrn_reflns_limit_h_max 14
_diffrn_reflns_limit_h_min -14
_diffrn_reflns_limit_k_max 27
_diffrn_reflns_limit_k_min -27
_diffrn_reflns_limit_l_max 25
_diffrn_reflns_limit_l_min -22
_diffrn_reflns_number 110753
_diffrn_reflns_point_group_measured_fraction_full 0.998
_diffrn_reflns_point_group_measured_fraction_max 0.998
_diffrn_reflns_theta_full 25.000
_diffrn_reflns_theta_max 25.000
_diffrn_reflns_theta_min 2.850
_exptl_absorpt_coefficient_mu 0.894
_exptl_absorpt_correction_T_max 0.7454
_exptl_absorpt_correction_T_min 0.4619
_exptl_absorpt_correction_type multi-scan
_exptl_absorpt_process_details 'SADABS (Bruker, 2016)'
_exptl_crystal_colour red
_exptl_crystal_density_diffrn 1.306
_exptl_crystal_description film
_exptl_crystal_F_000 2400
_exptl_crystal_size_max 0.150
_exptl_crystal_size_mid 0.100
_exptl_crystal_size_min 0.100
_refine_diff_density_max 0.604
_refine_diff_density_min -0.569
_refine_diff_density_rms 0.087
_refine_ls_abs_structure_details
;
 Flack x determined using 3778 quotients [(I+)-(I-)]/[(I+)+(I-)]
 (Parsons, Flack and Wagner, Acta Cryst. B69 (2013) 249-259).
;
_refine_ls_abs_structure_Flack 0.051(16)
_refine_ls_extinction_coef .
_refine_ls_extinction_method none
_refine_ls_goodness_of_fit_ref 1.042
_refine_ls_hydrogen_treatment constr
_refine_ls_matrix_type full
_refine_ls_number_parameters 1261
_refine_ls_number_reflns 20806
_refine_ls_number_restraints 621
_refine_ls_restrained_S_all 1.057
_refine_ls_R_factor_all 0.1608
_refine_ls_R_factor_gt 0.0734
_refine_ls_shift/su_max 0.008
_refine_ls_shift/su_mean 0.001
_refine_ls_structure_factor_coef Fsqd
_refine_ls_weighting_details 'w=1/[\s^2^(Fo^2^)+(0.1046P)^2^] where P=(Fo^2^+2Fc^2^)/3'
_refine_ls_weighting_scheme calc
_refine_ls_wR_factor_gt 0.1660
_refine_ls_wR_factor_ref 0.2095
_reflns_Friedel_coverage 0.946
_reflns_Friedel_fraction_full 0.998
_reflns_Friedel_fraction_max 0.998
_reflns_number_gt 10376
_reflns_number_total 20806
_reflns_threshold_expression 'I > 2\s(I)'
_cod_data_source_file ICA-2019-498-119172.cif
_cod_data_source_block kss9
_cod_depositor_comments
;

2022-03-31
Z value and formula fixed to values more according to usual
chemical conventions.                 miguel
;
_cod_original_formula_sum 'C116 H152 N8 O12 Sn4'
_cod_original_formula_weight 2325.21
_cod_original_formula_moiety '2(C58 H76 N4 O6 Sn2)'
_cod_original_formula_units_Z 2
_cod_original_sg_symbol_H-M 'P 21'
_cod_database_code 1565918
_shelx_shelxl_version_number 2014/7
_shelx_space_group_comment
;
The symmetry employed for this shelxl refinement is uniquely defined
by the following loop, which should always be used as a source of
symmetry information in preference to the above space-group names.
They are only intended as comments.
;
_shelx_estimated_absorpt_t_min 0.878
_shelx_estimated_absorpt_t_max 0.916

loop_
_space_group_symop_operation_xyz
'x, y, z'
'-x, y+1/2, -z'

loop_
_atom_site_label
_atom_site_type_symbol
_atom_site_fract_x
_atom_site_fract_y
_atom_site_fract_z
_atom_site_U_iso_or_equiv
_atom_site_adp_type
_atom_site_occupancy
_atom_site_site_symmetry_order
_atom_site_calc_flag
_atom_site_refinement_flags_posn
_atom_site_refinement_flags_adp
_atom_site_refinement_flags_occupancy
_atom_site_disorder_assembly
_atom_site_disorder_group
Sn1 Sn -0.07143(9) 0.43406(6) 0.47619(5) 0.1024(4) Uani 1 1 d . U . . .
Sn2 Sn 0.26811(10) 0.58955(6) 0.41972(6) 0.1057(4) Uani 1 1 d . U . . .
Sn3 Sn 0.82163(10) 0.56550(7) -0.02346(6) 0.1119(5) Uani 1 1 d . U . . .
Sn4 Sn 0.47532(10) 0.41389(6) -0.07802(6) 0.1078(4) Uani 1 1 d . U . . .
C1 C 0.4543(15) 0.6342(9) 0.7529(10) 0.116(5) Uani 1 1 d . U . . .
H1 H 0.4038 0.6089 0.7715 0.139 Uiso 1 1 calc R U . . .
C2 C 0.5411(18) 0.6559(10) 0.7875(13) 0.136(7) Uani 1 1 d . U . . .
H2 H 0.5495 0.6431 0.8286 0.163 Uiso 1 1 calc R U . . .
C3 C 0.615(2) 0.6950(13) 0.7644(17) 0.162(9) Uani 1 1 d . U . . .
H3 H 0.6715 0.7101 0.7888 0.194 Uiso 1 1 calc R U . . .
C4 C 0.6016(18) 0.7100(11) 0.7063(15) 0.144(7) Uani 1 1 d . U . . .
H4 H 0.6527 0.7362 0.6898 0.173 Uiso 1 1 calc R U . . .
C5 C 0.5170(15) 0.6906(10) 0.6654(13) 0.123(6) Uani 1 1 d . U . . .
C6 C 0.4420(13) 0.6496(7) 0.6915(10) 0.098(4) Uani 1 1 d . U . . .
C7 C 0.3546(13) 0.6254(8) 0.6491(9) 0.101(4) Uani 1 1 d . U . . .
C8 C 0.3496(14) 0.6418(8) 0.5835(10) 0.099(4) Uani 1 1 d . U . . .
C9 C 0.4268(19) 0.6879(10) 0.5644(12) 0.138(7) Uani 1 1 d . U . . .
H9 H 0.4211 0.7043 0.5246 0.166 Uiso 1 1 calc R U . . .
C10 C 0.506(2) 0.7068(10) 0.6040(14) 0.137(7) Uani 1 1 d . U . . .
H10 H 0.5579 0.7331 0.5881 0.164 Uiso 1 1 calc R U . . .
C11 C 0.1336(13) 0.5257(7) 0.6836(8) 0.085(4) Uani 1 1 d . U . . .
C12 C 0.1474(15) 0.5234(9) 0.7504(8) 0.106(5) Uani 1 1 d . U . . .
H12 H 0.2056 0.5433 0.7690 0.127 Uiso 1 1 calc R U . . .
C13 C 0.0766(18) 0.4926(10) 0.7861(9) 0.121(6) Uani 1 1 d . U . . .
H13 H 0.0844 0.4928 0.8294 0.146 Uiso 1 1 calc R U . . .
C14 C -0.0074(17) 0.4609(10) 0.7589(9) 0.120(6) Uani 1 1 d . U . . .
H14 H -0.0554 0.4393 0.7838 0.144 Uiso 1 1 calc R U . . .
C15 C -0.0200(15) 0.4612(8) 0.6970(8) 0.103(5) Uani 1 1 d . U . . .
H15 H -0.0756 0.4384 0.6795 0.123 Uiso 1 1 calc R U . . .
C16 C 0.0489(12) 0.4952(7) 0.6559(7) 0.079(3) Uani 1 1 d . U . . .
C17 C 0.0343(13) 0.4948(8) 0.5892(8) 0.090(4) Uani 1 1 d . U . . .
C18 C -0.1288(17) 0.5174(10) 0.4376(9) 0.134(5) Uani 1 1 d D U . . .
H18A H -0.0663 0.5390 0.4213 0.160 Uiso 1 1 calc R U . . .
H18B H -0.1783 0.5095 0.4030 0.160 Uiso 1 1 calc R U . . .
C19 C -0.186(2) 0.5543(10) 0.4844(10) 0.156(7) Uani 1 1 d D U . . .
H19A H -0.1341 0.5701 0.5143 0.188 Uiso 1 1 calc R U . . .
H19B H -0.2400 0.5310 0.5070 0.188 Uiso 1 1 calc R U . . .
C20 C -0.242(2) 0.6031(12) 0.4505(11) 0.184(9) Uani 1 1 d D U . . .
H20A H -0.1905 0.6229 0.4232 0.221 Uiso 1 1 calc R U . . .
H20B H -0.3018 0.5877 0.4251 0.221 Uiso 1 1 calc R U . . .
C21 C -0.285(3) 0.6443(13) 0.4966(12) 0.217(13) Uani 1 1 d D U . . .
H21A H -0.3218 0.6761 0.4756 0.326 Uiso 1 1 calc R U . . .
H21B H -0.3369 0.6244 0.5233 0.326 Uiso 1 1 calc R U . . .
H21C H -0.2261 0.6595 0.5214 0.326 Uiso 1 1 calc R U . . .
C22 C -0.202(2) 0.3716(14) 0.5053(9) 0.182(9) Uani 1 1 d D U . . .
H22A H -0.2673 0.3789 0.4800 0.218 Uiso 1 1 calc R U . . .
H22B H -0.1778 0.3320 0.4962 0.218 Uiso 1 1 calc R U . . .
C23 C -0.234(2) 0.3744(16) 0.5715(11) 0.207(10) Uani 1 1 d D U . . .
H23A H -0.2475 0.4150 0.5834 0.249 Uiso 1 1 calc R U . . .
H23B H -0.1751 0.3592 0.5974 0.249 Uiso 1 1 calc R U . . .
C24 C -0.337(3) 0.3384(18) 0.5816(13) 0.236(12) Uani 1 1 d D U . . .
H24A H -0.3249 0.2971 0.5726 0.284 Uiso 1 1 calc R U . . .
H24B H -0.3978 0.3526 0.5563 0.284 Uiso 1 1 calc R U . . .
C25 C -0.357(4) 0.349(2) 0.6512(15) 0.31(2) Uani 1 1 d D U . . .
H25A H -0.4221 0.3279 0.6640 0.470 Uiso 1 1 calc R U . . .
H25B H -0.2953 0.3351 0.6747 0.470 Uiso 1 1 calc R U . . .
H25C H -0.3675 0.3902 0.6585 0.470 Uiso 1 1 calc R U . . .
C26 C 0.0860(19) 0.3918(12) 0.4588(13) 0.173(8) Uani 1 1 d D U . . .
H26A H 0.1008 0.3950 0.4143 0.207 Uiso 1 1 calc R U . . .
H26B H 0.1418 0.4147 0.4802 0.207 Uiso 1 1 calc R U . . .
C27 C 0.103(3) 0.3285(14) 0.4769(18) 0.268(12) Uani 1 1 d D U . . .
H27A H 0.0355 0.3063 0.4724 0.321 Uiso 1 1 calc R U . . .
H27B H 0.1595 0.3105 0.4511 0.321 Uiso 1 1 calc R U . . .
C28 C 0.138(3) 0.331(2) 0.5427(17) 0.308(15) Uani 1 1 d D U . . .
H28A H 0.0971 0.3026 0.5677 0.370 Uiso 1 1 calc R U . . .
H28B H 0.1264 0.3698 0.5600 0.370 Uiso 1 1 calc R U . . .
C29 C 0.260(3) 0.315(3) 0.541(2) 0.35(2) Uani 1 1 d D U . . .
H29A H 0.2892 0.3160 0.5828 0.518 Uiso 1 1 calc R U . . .
H29B H 0.2694 0.2769 0.5234 0.518 Uiso 1 1 calc R U . . .
H29C H 0.2985 0.3437 0.5158 0.518 Uiso 1 1 calc R U . . .
C30 C -0.3732(17) 0.2883(8) 0.1932(11) 0.118(5) Uani 1 1 d . U . . .
H30 H -0.4321 0.2677 0.2102 0.142 Uiso 1 1 calc R U . . .
C31 C -0.3543(18) 0.2879(10) 0.1307(12) 0.128(6) Uani 1 1 d . U . . .
H31 H -0.4039 0.2692 0.1042 0.154 Uiso 1 1 calc R U . . .
C32 C -0.263(2) 0.3149(11) 0.1056(12) 0.141(8) Uani 1 1 d . U . . .
H32 H -0.2494 0.3116 0.0629 0.169 Uiso 1 1 calc R U . . .
C33 C -0.1911(17) 0.3465(9) 0.1420(8) 0.114(6) Uani 1 1 d . U . . .
H33 H -0.1309 0.3653 0.1242 0.137 Uiso 1 1 calc R U . . .
C34 C -0.2094(13) 0.3496(8) 0.2035(8) 0.090(4) Uani 1 1 d . U . . .
C35 C -0.2997(14) 0.3213(7) 0.2327(9) 0.093(4) Uani 1 1 d . U . . .
C36 C -0.3187(16) 0.3254(8) 0.2949(9) 0.100(5) Uani 1 1 d . U . . .
H36 H -0.3812 0.3073 0.3109 0.120 Uiso 1 1 calc R U . . .
C37 C -0.2531(14) 0.3539(8) 0.3344(8) 0.096(4) Uani 1 1 d . U . . .
H37 H -0.2693 0.3546 0.3769 0.116 Uiso 1 1 calc R U . . .
C38 C -0.1554(14) 0.3842(8) 0.3109(8) 0.094(4) Uani 1 1 d . U . . .
C39 C -0.1347(13) 0.3846(7) 0.2474(7) 0.083(4) Uani 1 1 d . U . . .
C40 C 0.0951(12) 0.4721(7) 0.2133(7) 0.080(4) Uani 1 1 d . U . . .
C41 C 0.1013(15) 0.4637(8) 0.1492(8) 0.105(5) Uani 1 1 d . U . . .
H41 H 0.0491 0.4404 0.1293 0.126 Uiso 1 1 calc R U . . .
C42 C 0.1880(15) 0.4909(11) 0.1126(8) 0.125(7) Uani 1 1 d . U . . .
H42 H 0.1931 0.4843 0.0697 0.150 Uiso 1 1 calc R U . . .
C43 C 0.2638(17) 0.5271(10) 0.1431(9) 0.121(6) Uani 1 1 d . U . . .
H43 H 0.3194 0.5457 0.1207 0.145 Uiso 1 1 calc R U . . .
C44 C 0.2549(16) 0.5347(9) 0.2059(9) 0.106(5) Uani 1 1 d . U . . .
H44 H 0.3069 0.5584 0.2255 0.128 Uiso 1 1 calc R U . . .
C45 C 0.1753(13) 0.5102(7) 0.2423(8) 0.085(4) Uani 1 1 d . U . . .
C46 C 0.1748(15) 0.5216(8) 0.3096(9) 0.096(4) Uani 1 1 d . U . . .
C47 C 0.403(2) 0.6453(13) 0.3915(10) 0.174(9) Uani 1 1 d D U . . .
H47A H 0.3801 0.6857 0.3971 0.208 Uiso 1 1 calc R U . . .
H47B H 0.4634 0.6384 0.4204 0.208 Uiso 1 1 calc R U . . .
C48 C 0.447(2) 0.6401(14) 0.3284(11) 0.185(9) Uani 1 1 d D U . . .
H48A H 0.3908 0.6506 0.2984 0.223 Uiso 1 1 calc R U . . .
H48B H 0.4684 0.5996 0.3207 0.223 Uiso 1 1 calc R U . . .
C49 C 0.546(2) 0.6796(15) 0.3195(13) 0.206(11) Uani 1 1 d D U . . .
H49A H 0.5303 0.7194 0.3328 0.247 Uiso 1 1 calc R U . . .
H49B H 0.6092 0.6650 0.3425 0.247 Uiso 1 1 calc R U . . .
C50 C 0.565(4) 0.677(2) 0.2505(15) 0.31(2) Uani 1 1 d D U . . .
H50A H 0.6272 0.7006 0.2397 0.462 Uiso 1 1 calc R U . . .
H50B H 0.5793 0.6366 0.2385 0.462 Uiso 1 1 calc R U . . .
H50C H 0.5010 0.6907 0.2289 0.462 Uiso 1 1 calc R U . . .
C51 C 0.327(2) 0.5110(10) 0.4627(10) 0.145(6) Uani 1 1 d D U . . .
H51A H 0.3712 0.5213 0.4990 0.174 Uiso 1 1 calc R U . . .
H51B H 0.2650 0.4881 0.4773 0.174 Uiso 1 1 calc R U . . .
C52 C 0.393(3) 0.4750(12) 0.4208(12) 0.200(9) Uani 1 1 d D U . . .
H52A H 0.4429 0.5002 0.3976 0.240 Uiso 1 1 calc R U . . .
H52B H 0.3450 0.4558 0.3909 0.240 Uiso 1 1 calc R U . . .
C53 C 0.457(3) 0.4304(14) 0.4541(14) 0.225(11) Uani 1 1 d D U . . .
H53A H 0.4177 0.4187 0.4917 0.271 Uiso 1 1 calc R U . . .
H53B H 0.5271 0.4469 0.4667 0.271 Uiso 1 1 calc R U . . .
C54 C 0.475(3) 0.3788(12) 0.4146(15) 0.210(13) Uani 1 1 d D U . . .
H54A H 0.5173 0.3502 0.4374 0.315 Uiso 1 1 calc R U . . .
H54B H 0.4059 0.3622 0.4027 0.315 Uiso 1 1 calc R U . . .
H54C H 0.5151 0.3903 0.3777 0.315 Uiso 1 1 calc R U . . .
C55 C 0.112(2) 0.6287(12) 0.4380(12) 0.177(9) Uani 1 1 d D U . . .
H55A H 0.0603 0.5991 0.4243 0.212 Uiso 1 1 calc R U . . .
H55B H 0.1078 0.6289 0.4833 0.212 Uiso 1 1 calc R U . . .
C56 C 0.060(4) 0.6842(16) 0.4198(15) 0.260(12) Uani 1 1 d D U . . .
H56A H 0.1011 0.7174 0.4363 0.312 Uiso 1 1 calc R U . . .
H56B H -0.0146 0.6861 0.4351 0.312 Uiso 1 1 calc R U . . .
C57 C 0.063(4) 0.6843(19) 0.3493(15) 0.300(15) Uani 1 1 d D U . . .
H57A H 0.1371 0.6891 0.3339 0.360 Uiso 1 1 calc R U . . .
H57B H 0.0325 0.6480 0.3328 0.360 Uiso 1 1 calc R U . . .
C58 C -0.008(5) 0.736(3) 0.331(2) 0.39(2) Uani 1 1 d D U . . .
H58A H -0.0104 0.7389 0.2864 0.585 Uiso 1 1 calc R U . . .
H58B H -0.0807 0.7303 0.3473 0.585 Uiso 1 1 calc R U . . .
H58C H 0.0232 0.7711 0.3484 0.585 Uiso 1 1 calc R U . . .
C59 C 0.1389(14) 0.2963(9) 0.2136(11) 0.113(5) Uani 1 1 d . U . . .
H59 H 0.0839 0.2721 0.1976 0.135 Uiso 1 1 calc R U . . .
C60 C 0.1360(16) 0.3108(10) 0.2730(12) 0.121(6) Uani 1 1 d . U . . .
H60 H 0.0810 0.2958 0.2987 0.145 Uiso 1 1 calc R U . . .
C61 C 0.2163(16) 0.3490(9) 0.2981(10) 0.114(5) Uani 1 1 d . U . . .
H61 H 0.2150 0.3598 0.3401 0.137 Uiso 1 1 calc R U . . .
C62 C 0.2957(14) 0.3694(9) 0.2587(8) 0.102(5) Uani 1 1 d . U . . .
H62 H 0.3478 0.3948 0.2755 0.122 Uiso 1 1 calc R U . . .
C63 C 0.3052(13) 0.3559(7) 0.1974(8) 0.089(4) Uani 1 1 d . U . . .
C64 C 0.2281(14) 0.3175(9) 0.1705(9) 0.101(4) Uani 1 1 d . U . . .
C65 C 0.2364(17) 0.3029(11) 0.1089(11) 0.125(6) Uani 1 1 d . U . . .
H65 H 0.1873 0.2748 0.0940 0.150 Uiso 1 1 calc R U . . .
C66 C 0.3086(19) 0.3250(9) 0.0672(9) 0.121(6) Uani 1 1 d . U . . .
H66 H 0.3054 0.3142 0.0253 0.145 Uiso 1 1 calc R U . . .
C67 C 0.3897(13) 0.3654(8) 0.0886(8) 0.097(4) Uani 1 1 d . U . . .
C68 C 0.3916(12) 0.3802(7) 0.1531(8) 0.089(4) Uani 1 1 d . U . . .
C69 C 0.6153(12) 0.4754(7) 0.1859(7) 0.080(4) Uani 1 1 d . U . . .
C70 C 0.6080(15) 0.4804(8) 0.2515(8) 0.102(5) Uani 1 1 d . U . . .
H70 H 0.5503 0.4611 0.2713 0.123 Uiso 1 1 calc R U . . .
C71 C 0.6796(16) 0.5116(9) 0.2881(9) 0.115(6) Uani 1 1 d . U . . .
H71 H 0.6696 0.5143 0.3312 0.138 Uiso 1 1 calc R U . . .
C72 C 0.7690(15) 0.5393(8) 0.2584(8) 0.106(5) Uani 1 1 d . U . . .
H72 H 0.8208 0.5598 0.2817 0.127 Uiso 1 1 calc R U . . .
C73 C 0.7784(15) 0.5356(7) 0.1952(8) 0.097(5) Uani 1 1 d . U . . .
H73 H 0.8372 0.5548 0.1764 0.116 Uiso 1 1 calc R U . . .
C74 C 0.7043(13) 0.5043(7) 0.1559(7) 0.084(4) Uani 1 1 d . U . . .
C75 C 0.7193(14) 0.5053(8) 0.0901(8) 0.095(4) Uani 1 1 d . U . . .
C76 C 0.880(2) 0.4861(10) -0.0604(10) 0.149(6) Uani 1 1 d D U . . .
H76A H 0.8177 0.4656 -0.0788 0.179 Uiso 1 1 calc R U . . .
H76B H 0.9302 0.4954 -0.0941 0.179 Uiso 1 1 calc R U . . .
C77 C 0.935(2) 0.4456(11) -0.0181(10) 0.165(7) Uani 1 1 d D U . . .
H77A H 0.8802 0.4281 0.0092 0.198 Uiso 1 1 calc R U . . .
H77B H 0.9853 0.4678 0.0079 0.198 Uiso 1 1 calc R U . . .
C78 C 0.996(2) 0.3981(12) -0.0497(12) 0.194(9) Uani 1 1 d D U . . .
H78A H 0.9531 0.3824 -0.0840 0.233 Uiso 1 1 calc R U . . .
H78B H 1.0645 0.4135 -0.0666 0.233 Uiso 1 1 calc R U . . .
C79 C 1.020(3) 0.3519(13) -0.0047(15) 0.207(12) Uani 1 1 d D U . . .
H79A H 1.0597 0.3209 -0.0249 0.310 Uiso 1 1 calc R U . . .
H79B H 1.0629 0.3676 0.0290 0.310 Uiso 1 1 calc R U . . .
H79C H 0.9519 0.3367 0.0116 0.310 Uiso 1 1 calc R U . . .
C80 C 0.665(2) 0.6081(14) -0.0346(14) 0.198(10) Uani 1 1 d D U . . .
H80A H 0.6586 0.6150 -0.0793 0.237 Uiso 1 1 calc R U . . .
H80B H 0.6114 0.5783 -0.0245 0.237 Uiso 1 1 calc R U . . .
C81 C 0.624(3) 0.6626(16) -0.0049(19) 0.289(14) Uani 1 1 d D U . . .
H81A H 0.5573 0.6755 -0.0258 0.347 Uiso 1 1 calc R U . . .
H81B H 0.6782 0.6935 -0.0083 0.347 Uiso 1 1 calc R U . . .
C82 C 0.600(4) 0.650(2) 0.0621(17) 0.337(16) Uani 1 1 d D U . . .
H82A H 0.6467 0.6746 0.0885 0.404 Uiso 1 1 calc R U . . .
H82B H 0.6158 0.6094 0.0714 0.404 Uiso 1 1 calc R U . . .
C83 C 0.479(4) 0.664(3) 0.075(2) 0.367(19) Uani 1 1 d D U . . .
H83A H 0.4637 0.6558 0.1187 0.551 Uiso 1 1 calc R U . . .
H83B H 0.4646 0.7042 0.0665 0.551 Uiso 1 1 calc R U . . .
H83C H 0.4338 0.6392 0.0495 0.551 Uiso 1 1 calc R U . . .
C84 C 0.952(3) 0.6264(16) 0.0043(12) 0.219(11) Uani 1 1 d D U . . .
H84A H 1.0187 0.6134 -0.0161 0.263 Uiso 1 1 calc R U . . .
H84B H 0.9335 0.6644 -0.0136 0.263 Uiso 1 1 calc R U . . .
C85 C 0.979(3) 0.6365(19) 0.0698(13) 0.250(12) Uani 1 1 d D U . . .
H85A H 0.9997 0.5997 0.0893 0.300 Uiso 1 1 calc R U . . .
H85B H 0.9147 0.6516 0.0916 0.300 Uiso 1 1 calc R U . . .
C86 C 1.072(3) 0.6800(17) 0.0755(16) 0.280(14) Uani 1 1 d D U . . .
H86A H 1.0438 0.7195 0.0816 0.336 Uiso 1 1 calc R U . . .
H86B H 1.1173 0.6794 0.0382 0.336 Uiso 1 1 calc R U . . .
C87 C 1.137(4) 0.660(2) 0.132(2) 0.39(3) Uani 1 1 d D U . . .
H87A H 1.1984 0.6865 0.1382 0.584 Uiso 1 1 calc R U . . .
H87B H 1.0911 0.6610 0.1684 0.584 Uiso 1 1 calc R U . . .
H87C H 1.1641 0.6212 0.1253 0.584 Uiso 1 1 calc R U . . .
C88 C 0.9385(16) 0.6527(8) -0.3587(8) 0.103(5) Uani 1 1 d . U . . .
H88 H 0.8784 0.6337 -0.3766 0.124 Uiso 1 1 calc R U . . .
C89 C 1.0100(19) 0.6852(10) -0.3965(10) 0.122(6) Uani 1 1 d . U . . .
H89 H 0.9971 0.6873 -0.4393 0.147 Uiso 1 1 calc R U . . .
C90 C 1.0987(16) 0.7139(9) -0.3715(10) 0.117(6) Uani 1 1 d . U . . .
H90 H 1.1459 0.7346 -0.3977 0.141 Uiso 1 1 calc R U . . .
C91 C 1.1183(14) 0.7126(8) -0.3089(9) 0.101(4) Uani 1 1 d . U . . .
H91 H 1.1767 0.7337 -0.2920 0.121 Uiso 1 1 calc R U . . .
C92 C 1.0499(13) 0.6793(7) -0.2704(8) 0.091(4) Uani 1 1 d . U . . .
C93 C 1.0656(16) 0.6789(8) -0.2036(8) 0.102(5) Uani 1 1 d . U . . .
H93 H 1.1238 0.6998 -0.1864 0.122 Uiso 1 1 calc R U . . .
C94 C 0.9964(15) 0.6481(10) -0.1649(9) 0.115(6) Uani 1 1 d . U . . .
H94 H 1.0114 0.6479 -0.1222 0.137 Uiso 1 1 calc R U . . .
C95 C 0.9017(15) 0.6162(8) -0.1871(8) 0.097(4) Uani 1 1 d . U . . .
C96 C 0.8818(13) 0.6164(7) -0.2506(7) 0.085(4) Uani 1 1 d . U . . .
C97 C 0.9560(13) 0.6485(7) -0.2966(8) 0.084(4) Uani 1 1 d . U . . .
C98 C 0.6466(12) 0.5268(7) -0.2877(7) 0.082(4) Uani 1 1 d . U . . .
C99 C 0.6426(15) 0.5374(8) -0.3502(8) 0.103(5) Uani 1 1 d . U . . .
H99 H 0.6954 0.5607 -0.3696 0.123 Uiso 1 1 calc R U . . .
C100 C 0.5552(15) 0.5117(11) -0.3855(9) 0.124(7) Uani 1 1 d . U . . .
H100 H 0.5519 0.5171 -0.4287 0.148 Uiso 1 1 calc R U . . .
C101 C 0.4773(16) 0.4796(9) -0.3563(9) 0.111(6) Uani 1 1 d . U . . .
H101 H 0.4188 0.4645 -0.3792 0.134 Uiso 1 1 calc R U . . .
C102 C 0.4833(15) 0.4690(8) -0.2937(9) 0.100(5) Uani 1 1 d . U . . .
H102 H 0.4297 0.4455 -0.2754 0.120 Uiso 1 1 calc R U . . .
C103 C 0.5665(13) 0.4920(7) -0.2560(8) 0.086(4) Uani 1 1 d . U . . .
C104 C 0.5705(15) 0.4795(9) -0.1892(8) 0.099(5) Uani 1 1 d . U . . .
C105 C 0.342(3) 0.3546(15) -0.1031(11) 0.202(10) Uani 1 1 d D U . . .
H10A H 0.3645 0.3148 -0.0930 0.242 Uiso 1 1 calc R U . . .
H10B H 0.2790 0.3639 -0.0771 0.242 Uiso 1 1 calc R U . . .
C106 C 0.306(3) 0.3558(18) -0.1700(13) 0.239(12) Uani 1 1 d D U . . .
H10C H 0.2984 0.3963 -0.1835 0.286 Uiso 1 1 calc R U . . .
H10D H 0.3620 0.3374 -0.1957 0.286 Uiso 1 1 calc R U . . .
C107 C 0.202(3) 0.325(2) -0.1790(15) 0.275(14) Uani 1 1 d D U . . .
H10E H 0.1475 0.3389 -0.1494 0.330 Uiso 1 1 calc R U . . .
H10F H 0.2113 0.2833 -0.1749 0.330 Uiso 1 1 calc R U . . .
C108 C 0.172(4) 0.343(3) -0.2464(18) 0.36(2) Uani 1 1 d D U . . .
H10G H 0.1033 0.3248 -0.2576 0.534 Uiso 1 1 calc R U . . .
H10H H 0.1652 0.3848 -0.2492 0.534 Uiso 1 1 calc R U . . .
H10I H 0.2284 0.3296 -0.2745 0.534 Uiso 1 1 calc R U . . .
C109 C 0.418(2) 0.4927(10) -0.0399(11) 0.149(6) Uani 1 1 d D U . . .
H10J H 0.3857 0.4845 0.0007 0.179 Uiso 1 1 calc R U . . .
H10K H 0.4802 0.5186 -0.0331 0.179 Uiso 1 1 calc R U . . .
C110 C 0.335(3) 0.5241(13) -0.0788(14) 0.216(10) Uani 1 1 d D U . . .
H11A H 0.2761 0.4974 -0.0897 0.259 Uiso 1 1 calc R U . . .
H11B H 0.3695 0.5374 -0.1173 0.259 Uiso 1 1 calc R U . . .
C111 C 0.290(3) 0.5757(14) -0.0440(14) 0.240(12) Uani 1 1 d D U . . .
H11C H 0.2233 0.5643 -0.0219 0.288 Uiso 1 1 calc R U . . .
H11D H 0.3428 0.5895 -0.0135 0.288 Uiso 1 1 calc R U . . .
C112 C 0.265(3) 0.6225(13) -0.0885(17) 0.246(16) Uani 1 1 d D U . . .
H11E H 0.2353 0.6558 -0.0665 0.369 Uiso 1 1 calc R U . . .
H11F H 0.3306 0.6338 -0.1100 0.369 Uiso 1 1 calc R U . . .
H11G H 0.2115 0.6087 -0.1183 0.369 Uiso 1 1 calc R U . . .
C113 C 0.631(2) 0.3722(12) -0.0617(15) 0.221(11) Uani 1 1 d D U . . .
H11H H 0.6855 0.4018 -0.0724 0.265 Uiso 1 1 calc R U . . .
H11I H 0.6356 0.3677 -0.0166 0.265 Uiso 1 1 calc R U . . .
C114 C 0.675(3) 0.3170(15) -0.0871(18) 0.269(13) Uani 1 1 d D U . . .
H11J H 0.6359 0.2841 -0.0691 0.323 Uiso 1 1 calc R U . . .
H11K H 0.7522 0.3133 -0.0757 0.323 Uiso 1 1 calc R U . . .
C115 C 0.664(3) 0.3155(19) -0.1563(18) 0.293(15) Uani 1 1 d D U . . .
H11L H 0.5950 0.3325 -0.1693 0.351 Uiso 1 1 calc R U . . .
H11M H 0.6687 0.2755 -0.1717 0.351 Uiso 1 1 calc R U . . .
C116 C 0.761(4) 0.352(3) -0.181(2) 0.38(2) Uani 1 1 d D U . . .
H11N H 0.7589 0.3529 -0.2255 0.567 Uiso 1 1 calc R U . . .
H11O H 0.7554 0.3913 -0.1646 0.567 Uiso 1 1 calc R U . . .
H11P H 0.8287 0.3347 -0.1669 0.567 Uiso 1 1 calc R U . . .
N1 N 0.2875(9) 0.5904(6) 0.6794(6) 0.088(3) Uani 1 1 d . U . . .
N2 N 0.2058(9) 0.5620(6) 0.6491(6) 0.085(3) Uani 1 1 d . U . . .
H2A H 0.1978 0.5660 0.6093 0.102 Uiso 1 1 calc R U . . .
N3 N -0.0566(9) 0.4130(6) 0.2171(5) 0.079(3) Uani 1 1 d . U . . .
N4 N 0.0159(9) 0.4464(6) 0.2478(6) 0.084(3) Uani 1 1 d . U . . .
H4A H 0.0121 0.4513 0.2876 0.100 Uiso 1 1 calc R U . . .
N5 N 0.4640(10) 0.4139(6) 0.1822(6) 0.091(3) Uani 1 1 d . U . . .
N6 N 0.5445(9) 0.4418(6) 0.1507(6) 0.084(3) Uani 1 1 d . U . . .
H6 H 0.5513 0.4388 0.1108 0.101 Uiso 1 1 calc R U . . .
N7 N 0.8024(10) 0.5884(6) -0.2811(5) 0.086(3) Uani 1 1 d . U . . .
N8 N 0.7296(10) 0.5539(6) -0.2509(6) 0.092(3) Uani 1 1 d . U . . .
H8 H 0.7333 0.5485 -0.2111 0.111 Uiso 1 1 calc R U . . .
O1 O 0.2837(10) 0.6184(6) 0.5475(6) 0.117(4) Uani 1 1 d . U . . .
O2 O 0.0905(9) 0.5219(6) 0.5504(5) 0.104(3) Uani 1 1 d . U . . .
O3 O -0.0447(10) 0.4588(6) 0.5705(5) 0.121(4) Uani 1 1 d . U . . .
O4 O -0.0925(9) 0.4101(6) 0.3520(5) 0.105(3) Uani 1 1 d . U . . .
O5 O 0.1099(10) 0.4987(6) 0.3453(5) 0.110(4) Uani 1 1 d . U . . .
O6 O 0.2494(10) 0.5596(7) 0.3283(6) 0.123(4) Uani 1 1 d . U . . .
O7 O 0.4581(10) 0.3883(6) 0.0489(5) 0.109(4) Uani 1 1 d . U . . .
O8 O 0.6597(10) 0.4780(5) 0.0521(5) 0.104(3) Uani 1 1 d . U . . .
O9 O 0.8000(10) 0.5383(7) 0.0699(5) 0.123(4) Uani 1 1 d . U . . .
O10 O 0.8381(10) 0.5905(6) -0.1483(6) 0.118(4) Uani 1 1 d . U . . .
O11 O 0.6342(10) 0.5010(6) -0.1533(5) 0.109(4) Uani 1 1 d . U . . .
O12 O 0.4943(10) 0.4418(6) -0.1695(6) 0.120(4) Uani 1 1 d . U . . .

loop_
_atom_site_aniso_label
_atom_site_aniso_U_11
_atom_site_aniso_U_22
_atom_site_aniso_U_33
_atom_site_aniso_U_23
_atom_site_aniso_U_13
_atom_site_aniso_U_12
Sn1 0.0753(7) 0.1416(11) 0.0903(7) -0.0117(7) 0.0085(5) -0.0240(7)
Sn2 0.0838(8) 0.1185(10) 0.1149(9) -0.0107(7) 0.0095(6) -0.0190(7)
Sn3 0.0844(8) 0.1578(12) 0.0937(8) 0.0130(7) -0.0041(6) -0.0350(7)
Sn4 0.0834(8) 0.1282(10) 0.1117(9) 0.0119(7) -0.0027(6) -0.0224(7)
C1 0.076(10) 0.128(15) 0.144(12) -0.030(11) -0.014(10) 0.012(9)
C2 0.100(14) 0.119(16) 0.190(17) -0.046(13) -0.054(13) 0.026(10)
C3 0.087(14) 0.13(2) 0.26(2) -0.05(2) -0.048(19) 0.013(10)
C4 0.078(13) 0.113(16) 0.24(2) -0.065(17) 0.002(14) -0.010(11)
C5 0.069(10) 0.123(15) 0.177(14) -0.039(12) 0.031(10) -0.006(9)
C6 0.069(9) 0.087(11) 0.137(10) -0.031(9) 0.005(8) 0.001(7)
C7 0.061(9) 0.118(13) 0.124(9) -0.007(9) 0.009(7) 0.001(7)
C8 0.073(10) 0.095(11) 0.128(10) -0.013(9) 0.019(8) -0.001(7)
C9 0.122(16) 0.127(16) 0.166(16) 0.011(13) 0.031(11) -0.032(11)
C10 0.115(16) 0.110(15) 0.185(15) -0.024(14) 0.044(13) -0.034(12)
C11 0.075(9) 0.089(10) 0.090(8) -0.002(8) 0.002(7) -0.002(7)
C12 0.088(11) 0.137(15) 0.091(8) -0.005(9) -0.002(8) -0.009(9)
C13 0.117(15) 0.157(18) 0.090(11) 0.020(11) -0.007(9) -0.026(12)
C14 0.111(14) 0.151(18) 0.099(10) 0.014(11) 0.008(10) -0.024(11)
C15 0.087(11) 0.123(14) 0.098(9) 0.005(10) 0.000(8) -0.019(9)
C16 0.067(8) 0.089(10) 0.080(7) -0.014(7) 0.008(6) 0.004(6)
C17 0.066(10) 0.112(12) 0.091(8) -0.001(8) 0.003(7) -0.017(8)
C18 0.105(13) 0.185(13) 0.111(11) -0.020(10) -0.009(10) 0.026(10)
C19 0.146(16) 0.193(15) 0.130(14) -0.027(12) -0.003(11) 0.031(12)
C20 0.18(2) 0.20(2) 0.172(19) -0.007(14) 0.003(15) 0.062(15)
C21 0.25(3) 0.24(3) 0.16(2) -0.017(19) -0.03(2) 0.10(2)
C22 0.155(16) 0.27(2) 0.122(13) -0.016(15) 0.000(12) -0.120(16)
C23 0.197(19) 0.28(2) 0.148(14) 0.025(17) 0.029(14) -0.112(18)
C24 0.20(2) 0.32(3) 0.191(19) 0.05(2) 0.046(17) -0.10(2)
C25 0.29(4) 0.44(5) 0.21(2) 0.04(3) 0.11(3) -0.07(4)
C26 0.109(12) 0.21(2) 0.20(2) -0.033(17) -0.004(13) 0.043(13)
C27 0.23(2) 0.27(2) 0.31(3) 0.04(2) 0.00(2) 0.087(17)
C28 0.25(3) 0.34(3) 0.34(3) 0.07(3) -0.05(3) 0.07(3)
C29 0.22(3) 0.39(5) 0.43(5) -0.01(5) -0.04(3) 0.02(4)
C30 0.097(12) 0.106(13) 0.151(12) -0.017(12) -0.025(11) -0.001(9)
C31 0.102(13) 0.137(16) 0.146(13) -0.031(14) -0.038(12) 0.008(10)
C32 0.137(18) 0.16(2) 0.121(13) -0.022(13) -0.028(11) -0.018(14)
C33 0.117(14) 0.139(15) 0.087(9) 0.003(10) -0.018(9) -0.019(11)
C34 0.075(9) 0.099(11) 0.095(8) 0.001(8) -0.005(7) 0.004(7)
C35 0.079(10) 0.088(11) 0.111(9) -0.012(9) 0.000(7) 0.004(7)
C36 0.092(12) 0.104(13) 0.106(10) -0.003(10) 0.011(9) -0.005(9)
C37 0.092(11) 0.110(13) 0.087(9) -0.003(8) 0.022(8) 0.003(8)
C38 0.076(9) 0.119(13) 0.086(8) 0.000(8) 0.004(7) 0.004(8)
C39 0.073(9) 0.099(11) 0.078(7) 0.001(7) 0.004(6) 0.005(7)
C40 0.067(8) 0.096(11) 0.078(7) 0.016(7) -0.005(6) 0.006(6)
C41 0.090(11) 0.133(15) 0.091(8) 0.004(9) 0.002(8) -0.004(9)
C42 0.085(12) 0.21(2) 0.075(10) 0.002(11) 0.007(8) -0.007(11)
C43 0.102(13) 0.168(18) 0.093(10) 0.022(11) 0.009(9) -0.030(11)
C44 0.102(12) 0.123(14) 0.095(9) 0.006(10) 0.003(8) -0.020(10)
C45 0.074(9) 0.084(10) 0.098(8) 0.008(7) 0.006(7) 0.004(7)
C46 0.079(11) 0.110(13) 0.098(9) -0.003(8) 0.008(8) -0.008(8)
C47 0.163(16) 0.218(19) 0.141(15) -0.015(14) 0.023(13) -0.110(15)
C48 0.175(18) 0.22(2) 0.163(16) 0.000(16) 0.037(13) -0.078(15)
C49 0.17(2) 0.24(2) 0.21(2) 0.02(2) 0.069(17) -0.063(17)
C50 0.32(4) 0.36(4) 0.24(3) 0.08(3) 0.12(3) -0.02(4)
C51 0.163(18) 0.144(13) 0.129(13) -0.013(10) 0.006(12) 0.014(11)
C52 0.22(2) 0.192(17) 0.188(19) -0.013(15) 0.026(16) 0.068(14)
C53 0.24(2) 0.22(2) 0.21(2) -0.030(16) -0.001(19) 0.092(17)
C54 0.17(3) 0.23(2) 0.23(3) -0.06(2) -0.01(2) 0.07(2)
C55 0.138(14) 0.21(2) 0.183(18) 0.007(16) 0.041(15) 0.045(13)
C56 0.23(2) 0.29(3) 0.26(2) 0.05(2) 0.02(2) 0.105(17)
C57 0.29(3) 0.36(3) 0.25(2) 0.08(3) 0.03(3) 0.10(3)
C58 0.35(5) 0.49(5) 0.33(4) 0.10(4) -0.02(4) 0.19(4)
C59 0.069(10) 0.121(14) 0.147(12) 0.031(12) 0.008(10) -0.002(9)
C60 0.082(12) 0.128(16) 0.152(13) 0.018(13) 0.036(12) 0.005(9)
C61 0.092(13) 0.115(14) 0.135(13) 0.016(10) 0.030(10) 0.012(9)
C62 0.081(10) 0.127(14) 0.097(9) 0.011(9) 0.004(8) 0.001(9)
C63 0.075(9) 0.090(11) 0.103(8) 0.011(8) 0.005(7) 0.003(7)
C64 0.065(9) 0.124(13) 0.114(9) 0.019(10) -0.007(8) -0.009(8)
C65 0.091(13) 0.161(19) 0.124(11) -0.008(12) -0.016(10) -0.029(11)
C66 0.144(17) 0.121(15) 0.097(11) -0.008(10) -0.012(9) -0.032(11)
C67 0.069(9) 0.124(13) 0.096(8) 0.006(9) 0.000(7) -0.004(8)
C68 0.064(9) 0.110(12) 0.092(8) 0.005(8) 0.001(7) 0.001(7)
C69 0.073(9) 0.086(10) 0.081(8) 0.013(7) -0.010(6) 0.006(6)
C70 0.084(11) 0.133(14) 0.091(8) 0.016(9) 0.001(8) -0.016(9)
C71 0.098(13) 0.150(17) 0.095(11) -0.001(10) -0.005(8) -0.013(11)
C72 0.095(11) 0.124(14) 0.099(9) -0.002(10) -0.023(9) -0.019(9)
C73 0.095(11) 0.098(12) 0.097(9) 0.012(9) -0.014(8) -0.014(8)
C74 0.077(9) 0.093(11) 0.083(7) 0.020(7) -0.013(6) -0.006(7)
C75 0.072(10) 0.120(13) 0.093(8) 0.012(8) -0.008(7) -0.007(8)
C76 0.127(15) 0.209(14) 0.110(12) 0.010(11) 0.007(11) 0.032(11)
C77 0.137(16) 0.222(16) 0.136(15) 0.018(13) -0.008(12) 0.035(13)
C78 0.153(19) 0.23(2) 0.20(2) -0.005(15) -0.021(16) 0.058(15)
C79 0.18(3) 0.24(2) 0.20(3) 0.010(19) 0.00(2) 0.05(2)
C80 0.154(15) 0.20(2) 0.24(3) 0.012(19) -0.047(18) 0.049(14)
C81 0.26(2) 0.28(3) 0.33(3) -0.06(3) -0.03(3) 0.086(18)
C82 0.31(3) 0.35(3) 0.34(3) -0.07(3) 0.01(3) 0.09(3)
C83 0.31(4) 0.40(4) 0.38(4) -0.08(4) 0.01(3) 0.09(4)
C84 0.188(18) 0.30(2) 0.168(18) 0.007(18) -0.004(17) -0.156(18)
C85 0.22(2) 0.32(3) 0.21(2) -0.04(2) -0.026(18) -0.14(2)
C86 0.23(3) 0.33(3) 0.27(3) -0.05(2) -0.07(2) -0.13(2)
C87 0.34(4) 0.46(5) 0.38(5) -0.05(4) -0.17(3) -0.06(4)
C88 0.101(12) 0.123(14) 0.085(8) -0.006(9) 0.011(8) -0.006(9)
C89 0.126(15) 0.148(18) 0.093(11) -0.001(11) 0.028(10) -0.018(12)
C90 0.098(12) 0.133(15) 0.120(11) 0.015(12) 0.035(10) -0.009(10)
C91 0.080(10) 0.101(12) 0.121(10) -0.004(10) 0.027(9) 0.000(8)
C92 0.076(9) 0.090(11) 0.106(8) 0.002(8) 0.004(7) 0.008(7)
C93 0.099(12) 0.103(13) 0.104(9) 0.005(9) -0.005(9) -0.010(9)
C94 0.093(12) 0.160(17) 0.091(10) 0.015(11) -0.019(9) -0.023(10)
C95 0.096(11) 0.107(12) 0.087(8) 0.024(9) -0.009(8) -0.006(8)
C96 0.080(9) 0.090(10) 0.085(7) -0.002(7) 0.002(7) 0.000(7)
C97 0.073(9) 0.091(10) 0.088(8) 0.000(7) 0.011(7) 0.013(6)
C98 0.069(9) 0.100(11) 0.078(8) 0.000(7) 0.012(6) 0.008(6)
C99 0.088(11) 0.133(15) 0.087(8) 0.010(9) -0.005(8) 0.004(9)
C100 0.083(12) 0.21(2) 0.080(10) -0.003(11) -0.001(8) -0.012(11)
C101 0.090(12) 0.147(17) 0.097(10) -0.002(11) -0.011(9) -0.011(10)
C102 0.084(11) 0.113(13) 0.102(9) -0.010(9) 0.001(8) -0.005(8)
C103 0.076(9) 0.087(10) 0.094(8) -0.003(7) 0.000(7) 0.003(7)
C104 0.081(11) 0.123(14) 0.092(9) 0.016(9) -0.005(8) -0.007(9)
C105 0.202(18) 0.25(2) 0.154(16) 0.021(16) -0.024(16) -0.143(18)
C106 0.24(2) 0.31(3) 0.169(17) -0.018(19) -0.037(17) -0.13(2)
C107 0.25(3) 0.35(3) 0.23(2) -0.03(3) -0.08(2) -0.12(2)
C108 0.36(4) 0.46(5) 0.24(3) -0.03(4) -0.12(3) -0.09(5)
C109 0.153(18) 0.148(13) 0.147(14) 0.025(11) 0.018(12) 0.003(10)
C110 0.23(2) 0.208(19) 0.21(2) 0.019(16) -0.004(17) 0.071(15)
C111 0.24(2) 0.22(2) 0.26(3) 0.028(17) 0.01(2) 0.089(19)
C112 0.20(3) 0.23(3) 0.31(4) 0.04(2) -0.05(3) 0.06(2)
C113 0.181(16) 0.141(18) 0.34(3) 0.060(18) -0.12(2) 0.036(13)
C114 0.22(2) 0.23(2) 0.37(3) 0.00(2) -0.12(2) 0.074(16)
C115 0.24(3) 0.28(3) 0.36(3) 0.00(3) -0.14(3) 0.05(2)
C116 0.27(4) 0.45(6) 0.41(4) 0.06(4) -0.10(4) 0.01(4)
N1 0.053(6) 0.094(9) 0.118(9) -0.014(7) 0.004(6) 0.007(5)
N2 0.067(7) 0.102(9) 0.086(7) -0.009(7) 0.000(6) -0.003(6)
N3 0.074(7) 0.101(9) 0.062(6) 0.002(6) -0.001(5) 0.003(6)
N4 0.062(7) 0.116(10) 0.073(7) 0.005(7) -0.004(5) 0.001(6)
N5 0.069(7) 0.102(9) 0.102(8) 0.022(7) -0.007(6) 0.003(6)
N6 0.069(7) 0.105(9) 0.079(7) 0.013(6) 0.005(5) -0.003(6)
N7 0.083(8) 0.108(9) 0.066(7) 0.000(6) 0.011(5) 0.002(6)
N8 0.065(7) 0.126(10) 0.086(8) 0.006(7) 0.005(6) -0.002(6)
O1 0.095(8) 0.154(11) 0.104(8) -0.004(7) 0.012(6) -0.027(7)
O2 0.089(8) 0.148(10) 0.074(6) 0.001(6) 0.010(5) -0.030(7)
O3 0.097(8) 0.184(12) 0.082(6) -0.010(6) 0.006(5) -0.054(7)
O4 0.090(7) 0.146(10) 0.079(6) -0.007(6) 0.009(5) -0.004(7)
O5 0.089(8) 0.149(10) 0.092(7) -0.020(7) 0.016(6) -0.027(7)
O6 0.099(8) 0.154(11) 0.117(7) -0.002(7) 0.009(6) -0.038(7)
O7 0.095(8) 0.144(10) 0.088(7) -0.006(6) 0.009(6) -0.011(7)
O8 0.095(8) 0.136(9) 0.080(6) 0.003(6) -0.009(6) -0.022(7)
O9 0.094(8) 0.184(13) 0.091(7) 0.014(7) -0.002(6) -0.040(7)
O10 0.102(8) 0.154(11) 0.097(7) 0.017(7) -0.005(6) -0.029(8)
O11 0.096(8) 0.146(10) 0.087(7) 0.017(7) -0.008(6) -0.031(7)
O12 0.100(8) 0.135(10) 0.123(8) 0.016(7) -0.010(6) -0.028(7)

loop_
_atom_type_symbol
_atom_type_description
_atom_type_scat_dispersion_real
_atom_type_scat_dispersion_imag
_atom_type_scat_source
C C 0.0033 0.0016 'International Tables Vol C Tables 4.2.6.8 and 6.1.1.4'
H H 0.0000 0.0000 'International Tables Vol C Tables 4.2.6.8 and 6.1.1.4'
N N 0.0061 0.0033 'International Tables Vol C Tables 4.2.6.8 and 6.1.1.4'
O O 0.0106 0.0060 'International Tables Vol C Tables 4.2.6.8 and 6.1.1.4'
Sn Sn -0.6537 1.4246 'International Tables Vol C Tables 4.2.6.8 and 6.1.1.4'

loop_
_geom_angle_atom_site_label_1
_geom_angle_atom_site_label_2
_geom_angle_atom_site_label_3
_geom_angle
_geom_angle_site_symmetry_1
_geom_angle_site_symmetry_3
O3 Sn1 C26 98.3(8) . .
O3 Sn1 C18 100.2(6) . .
C26 Sn1 C18 127.0(9) . .
O3 Sn1 C22 90.8(6) . .
C26 Sn1 C22 113.3(12) . .
C18 Sn1 C22 115.6(11) . .
O6 Sn2 C55 102.2(9) . .
O6 Sn2 C51 99.6(7) . .
C55 Sn2 C51 124.8(9) . .
O6 Sn2 C47 90.7(7) . .
C55 Sn2 C47 118.8(12) . .
C51 Sn2 C47 110.8(12) . .
C76 Sn3 O9 98.3(7) . .
C76 Sn3 C80 130.3(11) . .
O9 Sn3 C80 97.3(9) . .
C76 Sn3 C84 113.9(13) . .
O9 Sn3 C84 91.2(8) . .
C80 Sn3 C84 112.6(15) . .
O12 Sn4 C109 98.2(7) . .
O12 Sn4 C113 101.0(10) . .
C109 Sn4 C113 127.6(10) . .
O12 Sn4 C105 92.3(7) . .
C109 Sn4 C105 112.3(13) . .
C113 Sn4 C105 115.1(13) . .
C6 C1 C2 120(2) . .
C6 C1 H1 119.8 . .
C2 C1 H1 119.8 . .
C3 C2 C1 123(3) . .
C3 C2 H2 118.5 . .
C1 C2 H2 118.5 . .
C4 C3 C2 116(3) . .
C4 C3 H3 121.9 . .
C2 C3 H3 121.9 . .
C3 C4 C5 127(3) . .
C3 C4 H4 116.7 . .
C5 C4 H4 116.7 . .
C10 C5 C6 120(2) . .
C10 C5 C4 125(2) . .
C6 C5 C4 115(3) . .
C1 C6 C5 118.5(19) . .
C1 C6 C7 124.3(18) . .
C5 C6 C7 117.2(19) . .
N1 C7 C8 127.3(16) . .
N1 C7 C6 111.4(17) . .
C8 C7 C6 121.2(17) . .
O1 C8 C7 121.3(17) . .
O1 C8 C9 123(2) . .
C7 C8 C9 115.3(19) . .
C10 C9 C8 121(2) . .
C10 C9 H9 119.7 . .
C8 C9 H9 119.7 . .
C9 C10 C5 125(2) . .
C9 C10 H10 117.3 . .
C5 C10 H10 117.3 . .
C16 C11 N2 122.4(14) . .
C16 C11 C12 119.7(15) . .
N2 C11 C12 117.8(14) . .
C13 C12 C11 120.5(17) . .
C13 C12 H12 119.8 . .
C11 C12 H12 119.8 . .
C12 C13 C14 120.4(19) . .
C12 C13 H13 119.8 . .
C14 C13 H13 119.8 . .
C15 C14 C13 120.0(19) . .
C15 C14 H14 120.0 . .
C13 C14 H14 120.0 . .
C14 C15 C16 122.8(17) . .
C14 C15 H15 118.6 . .
C16 C15 H15 118.6 . .
C11 C16 C17 121.5(15) . .
C11 C16 C15 116.4(15) . .
C17 C16 C15 122.0(14) . .
O2 C17 O3 120.4(15) . .
O2 C17 C16 126.3(14) . .
O3 C17 C16 113.2(14) . .
C19 C18 Sn1 112.9(14) . .
C19 C18 H18A 109.0 . .
Sn1 C18 H18A 109.0 . .
C19 C18 H18B 109.0 . .
Sn1 C18 H18B 109.0 . .
H18A C18 H18B 107.8 . .
C18 C19 C20 108.1(17) . .
C18 C19 H19A 110.1 . .
C20 C19 H19A 110.1 . .
C18 C19 H19B 110.1 . .
C20 C19 H19B 110.1 . .
H19A C19 H19B 108.4 . .
C21 C20 C19 108.4(18) . .
C21 C20 H20A 110.0 . .
C19 C20 H20A 110.0 . .
C21 C20 H20B 110.0 . .
C19 C20 H20B 110.0 . .
H20A C20 H20B 108.4 . .
C20 C21 H21A 109.5 . .
C20 C21 H21B 109.5 . .
H21A C21 H21B 109.5 . .
C20 C21 H21C 109.5 . .
H21A C21 H21C 109.5 . .
H21B C21 H21C 109.5 . .
C23 C22 Sn1 115.5(15) . .
C23 C22 H22A 108.4 . .
Sn1 C22 H22A 108.4 . .
C23 C22 H22B 108.4 . .
Sn1 C22 H22B 108.4 . .
H22A C22 H22B 107.5 . .
C22 C23 C24 109.3(19) . .
C22 C23 H23A 109.8 . .
C24 C23 H23A 109.8 . .
C22 C23 H23B 109.8 . .
C24 C23 H23B 109.8 . .
H23A C23 H23B 108.3 . .
C23 C24 C25 100.8(19) . .
C23 C24 H24A 111.6 . .
C25 C24 H24A 111.6 . .
C23 C24 H24B 111.6 . .
C25 C24 H24B 111.6 . .
H24A C24 H24B 109.4 . .
C24 C25 H25A 109.5 . .
C24 C25 H25B 109.5 . .
H25A C25 H25B 109.5 . .
C24 C25 H25C 109.5 . .
H25A C25 H25C 109.5 . .
H25B C25 H25C 109.5 . .
C27 C26 Sn1 120(2) . .
C27 C26 H26A 107.3 . .
Sn1 C26 H26A 107.3 . .
C27 C26 H26B 107.3 . .
Sn1 C26 H26B 107.3 . .
H26A C26 H26B 106.9 . .
C28 C27 C26 105(2) . .
C28 C27 H27A 110.8 . .
C26 C27 H27A 110.8 . .
C28 C27 H27B 110.9 . .
C26 C27 H27B 110.9 . .
H27A C27 H27B 108.9 . .
C27 C28 C29 104(2) . .
C27 C28 H28A 110.9 . .
C29 C28 H28A 110.9 . .
C27 C28 H28B 110.9 . .
C29 C28 H28B 110.9 . .
H28A C28 H28B 108.9 . .
C28 C29 H29A 109.5 . .
C28 C29 H29B 109.5 . .
H29A C29 H29B 109.5 . .
C28 C29 H29C 109.5 . .
H29A C29 H29C 109.5 . .
H29B C29 H29C 109.5 . .
C31 C30 C35 118(2) . .
C31 C30 H30 120.8 . .
C35 C30 H30 120.8 . .
C30 C31 C32 121(2) . .
C30 C31 H31 119.4 . .
C32 C31 H31 119.4 . .
C33 C32 C31 122(2) . .
C33 C32 H32 119.1 . .
C31 C32 H32 119.1 . .
C34 C33 C32 119(2) . .
C34 C33 H33 120.6 . .
C32 C33 H33 120.6 . .
C33 C34 C35 122.6(17) . .
C33 C34 C39 122.2(16) . .
C35 C34 C39 115.2(15) . .
C36 C35 C34 122.3(17) . .
C36 C35 C30 120.3(18) . .
C34 C35 C30 117.4(18) . .
C37 C36 C35 123.7(18) . .
C37 C36 H36 118.2 . .
C35 C36 H36 118.2 . .
C36 C37 C38 119.9(16) . .
C36 C37 H37 120.1 . .
C38 C37 H37 120.1 . .
O4 C38 C39 123.5(16) . .
O4 C38 C37 117.2(15) . .
C39 C38 C37 119.3(16) . .
N3 C39 C38 128.1(15) . .
N3 C39 C34 112.5(13) . .
C38 C39 C34 119.4(15) . .
N4 C40 C41 121.4(15) . .
N4 C40 C45 120.5(14) . .
C41 C40 C45 118.0(15) . .
C40 C41 C42 120.9(17) . .
C40 C41 H41 119.5 . .
C42 C41 H41 119.5 . .
C43 C42 C41 118.6(17) . .
C43 C42 H42 120.7 . .
C41 C42 H42 120.7 . .
C44 C43 C42 118.9(18) . .
C44 C43 H43 120.5 . .
C42 C43 H43 120.5 . .
C43 C44 C45 124.7(18) . .
C43 C44 H44 117.6 . .
C45 C44 H44 117.6 . .
C44 C45 C40 118.7(16) . .
C44 C45 C46 119.5(16) . .
C40 C45 C46 121.8(15) . .
O5 C46 O6 122.8(17) . .
O5 C46 C45 122.9(16) . .
O6 C46 C45 114.3(16) . .
C48 C47 Sn2 119.4(15) . .
C48 C47 H47A 107.5 . .
Sn2 C47 H47A 107.5 . .
C48 C47 H47B 107.5 . .
Sn2 C47 H47B 107.5 . .
H47A C47 H47B 107.0 . .
C47 C48 C49 111.1(19) . .
C47 C48 H48A 109.4 . .
C49 C48 H48A 109.4 . .
C47 C48 H48B 109.4 . .
C49 C48 H48B 109.4 . .
H48A C48 H48B 108.0 . .
C50 C49 C48 103(2) . .
C50 C49 H49A 111.2 . .
C48 C49 H49A 111.2 . .
C50 C49 H49B 111.2 . .
C48 C49 H49B 111.2 . .
H49A C49 H49B 109.1 . .
C49 C50 H50A 109.5 . .
C49 C50 H50B 109.5 . .
H50A C50 H50B 109.5 . .
C49 C50 H50C 109.5 . .
H50A C50 H50C 109.5 . .
H50B C50 H50C 109.5 . .
C52 C51 Sn2 113.0(16) . .
C52 C51 H51A 109.0 . .
Sn2 C51 H51A 109.0 . .
C52 C51 H51B 109.0 . .
Sn2 C51 H51B 109.0 . .
H51A C51 H51B 107.8 . .
C51 C52 C53 112(2) . .
C51 C52 H52A 109.1 . .
C53 C52 H52A 109.1 . .
C51 C52 H52B 109.1 . .
C53 C52 H52B 109.1 . .
H52A C52 H52B 107.8 . .
C52 C53 C54 111(2) . .
C52 C53 H53A 109.5 . .
C54 C53 H53A 109.5 . .
C52 C53 H53B 109.5 . .
C54 C53 H53B 109.5 . .
H53A C53 H53B 108.0 . .
C53 C54 H54A 109.5 . .
C53 C54 H54B 109.5 . .
H54A C54 H54B 109.5 . .
C53 C54 H54C 109.5 . .
H54A C54 H54C 109.5 . .
H54B C54 H54C 109.5 . .
C56 C55 Sn2 134(2) . .
C56 C55 H55A 103.7 . .
Sn2 C55 H55A 103.7 . .
C56 C55 H55B 103.7 . .
Sn2 C55 H55B 103.7 . .
H55A C55 H55B 105.3 . .
C55 C56 C57 105(2) . .
C55 C56 H56A 110.8 . .
C57 C56 H56A 110.8 . .
C55 C56 H56B 110.8 . .
C57 C56 H56B 110.8 . .
H56A C56 H56B 108.8 . .
C58 C57 C56 104(2) . .
C58 C57 H57A 110.9 . .
C56 C57 H57A 110.9 . .
C58 C57 H57B 110.9 . .
C56 C57 H57B 110.9 . .
H57A C57 H57B 108.9 . .
C57 C58 H58A 109.5 . .
C57 C58 H58B 109.5 . .
H58A C58 H58B 109.5 . .
C57 C58 H58C 109.5 . .
H58A C58 H58C 109.5 . .
H58B C58 H58C 109.5 . .
C60 C59 C64 122(2) . .
C60 C59 H59 119.0 . .
C64 C59 H59 119.0 . .
C59 C60 C61 120(2) . .
C59 C60 H60 119.9 . .
C61 C60 H60 119.9 . .
C62 C61 C60 118(2) . .
C62 C61 H61 121.2 . .
C60 C61 H61 121.2 . .
C63 C62 C61 125.7(19) . .
C63 C62 H62 117.2 . .
C61 C62 H62 117.2 . .
C62 C63 C64 118.7(16) . .
C62 C63 C68 125.6(16) . .
C64 C63 C68 115.7(16) . .
C65 C64 C63 119.9(18) . .
C65 C64 C59 124.6(18) . .
C63 C64 C59 115.5(18) . .
C66 C65 C64 126.5(19) . .
C66 C65 H65 116.7 . .
C64 C65 H65 116.7 . .
C65 C66 C67 118.8(18) . .
C65 C66 H66 120.6 . .
C67 C66 H66 120.6 . .
O7 C67 C68 121.9(15) . .
O7 C67 C66 119.6(17) . .
C68 C67 C66 118.5(16) . .
N5 C68 C67 127.2(15) . .
N5 C68 C63 112.3(14) . .
C67 C68 C63 120.5(15) . .
N6 C69 C70 123.3(14) . .
N6 C69 C74 119.3(14) . .
C70 C69 C74 117.4(14) . .
C71 C70 C69 124.7(17) . .
C71 C70 H70 117.6 . .
C69 C70 H70 117.6 . .
C70 C71 C72 117.7(18) . .
C70 C71 H71 121.1 . .
C72 C71 H71 121.1 . .
C73 C72 C71 119.1(16) . .
C73 C72 H72 120.4 . .
C71 C72 H72 120.4 . .
C72 C73 C74 124.3(16) . .
C72 C73 H73 117.8 . .
C74 C73 H73 117.8 . .
C75 C74 C69 123.5(14) . .
C75 C74 C73 119.7(15) . .
C69 C74 C73 116.7(15) . .
O8 C75 O9 120.3(16) . .
O8 C75 C74 124.1(16) . .
O9 C75 C74 115.6(15) . .
C77 C76 Sn3 117.9(16) . .
C77 C76 H76A 107.8 . .
Sn3 C76 H76A 107.8 . .
C77 C76 H76B 107.8 . .
Sn3 C76 H76B 107.8 . .
H76A C76 H76B 107.2 . .
C76 C77 C78 114.4(18) . .
C76 C77 H77A 108.7 . .
C78 C77 H77A 108.7 . .
C76 C77 H77B 108.7 . .
C78 C77 H77B 108.7 . .
H77A C77 H77B 107.6 . .
C79 C78 C77 109(2) . .
C79 C78 H78A 109.9 . .
C77 C78 H78A 109.9 . .
C79 C78 H78B 109.9 . .
C77 C78 H78B 109.9 . .
H78A C78 H78B 108.3 . .
C78 C79 H79A 109.5 . .
C78 C79 H79B 109.5 . .
H79A C79 H79B 109.5 . .
C78 C79 H79C 109.5 . .
H79A C79 H79C 109.5 . .
H79B C79 H79C 109.5 . .
C81 C80 Sn3 129(3) . .
C81 C80 H80A 105.0 . .
Sn3 C80 H80A 105.0 . .
C81 C80 H80B 105.0 . .
Sn3 C80 H80B 105.0 . .
H80A C80 H80B 105.8 . .
C80 C81 C82 109(3) . .
C80 C81 H81A 109.9 . .
C82 C81 H81A 109.9 . .
C80 C81 H81B 109.9 . .
C82 C81 H81B 109.9 . .
H81A C81 H81B 108.3 . .
C81 C82 C83 109(3) . .
C81 C82 H82A 109.9 . .
C83 C82 H82A 109.8 . .
C81 C82 H82B 109.9 . .
C83 C82 H82B 109.9 . .
H82A C82 H82B 108.3 . .
C82 C83 H83A 109.5 . .
C82 C83 H83B 109.5 . .
H83A C83 H83B 109.5 . .
C82 C83 H83C 109.5 . .
H83A C83 H83C 109.5 . .
H83B C83 H83C 109.5 . .
C85 C84 Sn3 121.6(17) . .
C85 C84 H84A 106.9 . .
Sn3 C84 H84A 106.9 . .
C85 C84 H84B 106.9 . .
Sn3 C84 H84B 106.9 . .
H84A C84 H84B 106.7 . .
C84 C85 C86 110(2) . .
C84 C85 H85A 109.6 . .
C86 C85 H85A 109.6 . .
C84 C85 H85B 109.6 . .
C86 C85 H85B 109.6 . .
H85A C85 H85B 108.1 . .
C85 C86 C87 105(2) . .
C85 C86 H86A 110.7 . .
C87 C86 H86A 110.7 . .
C85 C86 H86B 110.7 . .
C87 C86 H86B 110.7 . .
H86A C86 H86B 108.8 . .
C86 C87 H87A 109.5 . .
C86 C87 H87B 109.5 . .
H87A C87 H87B 109.5 . .
C86 C87 H87C 109.5 . .
H87A C87 H87C 109.5 . .
H87B C87 H87C 109.5 . .
C97 C88 C89 120.5(19) . .
C97 C88 H88 119.7 . .
C89 C88 H88 119.7 . .
C90 C89 C88 121(2) . .
C90 C89 H89 119.4 . .
C88 C89 H89 119.4 . .
C91 C90 C89 120.7(18) . .
C91 C90 H90 119.7 . .
C89 C90 H90 119.7 . .
C90 C91 C92 119.2(18) . .
C90 C91 H91 120.4 . .
C92 C91 H91 120.4 . .
C91 C92 C93 120.6(16) . .
C91 C92 C97 120.3(16) . .
C93 C92 C97 118.9(15) . .
C94 C93 C92 121.4(17) . .
C94 C93 H93 119.3 . .
C92 C93 H93 119.3 . .
C93 C94 C95 123.2(17) . .
C93 C94 H94 118.4 . .
C95 C94 H94 118.4 . .
O10 C95 C96 122.3(16) . .
O10 C95 C94 120.1(16) . .
C96 C95 C94 117.6(16) . .
N7 C96 C95 127.6(15) . .
N7 C96 C97 110.1(13) . .
C95 C96 C97 122.2(15) . .
C88 C97 C92 118.0(16) . .
C88 C97 C96 125.2(15) . .
C92 C97 C96 116.7(14) . .
C99 C98 N8 119.6(15) . .
C99 C98 C103 122.7(16) . .
N8 C98 C103 117.7(14) . .
C98 C99 C100 118.3(17) . .
C98 C99 H99 120.8 . .
C100 C99 H99 120.8 . .
C101 C100 C99 119.9(17) . .
C101 C100 H100 120.0 . .
C99 C100 H100 120.0 . .
C100 C101 C102 120.9(18) . .
C100 C101 H101 119.5 . .
C102 C101 H101 119.5 . .
C101 C102 C103 122.6(18) . .
C101 C102 H102 118.7 . .
C103 C102 H102 118.7 . .
C102 C103 C98 115.5(15) . .
C102 C103 C104 121.2(16) . .
C98 C103 C104 123.4(15) . .
O11 C104 O12 120.8(16) . .
O11 C104 C103 124.9(17) . .
O12 C104 C103 114.3(16) . .
C106 C105 Sn4 116.2(16) . .
C106 C105 H10A 108.2 . .
Sn4 C105 H10A 108.2 . .
C106 C105 H10B 108.2 . .
Sn4 C105 H10B 108.2 . .
H10A C105 H10B 107.4 . .
C107 C106 C105 112(2) . .
C107 C106 H10C 109.2 . .
C105 C106 H10C 109.2 . .
C107 C106 H10D 109.2 . .
C105 C106 H10D 109.2 . .
H10C C106 H10D 107.9 . .
C106 C107 C108 102(2) . .
C106 C107 H10E 111.3 . .
C108 C107 H10E 111.3 . .
C106 C107 H10F 111.3 . .
C108 C107 H10F 111.3 . .
H10E C107 H10F 109.2 . .
C107 C108 H10G 109.5 . .
C107 C108 H10H 109.5 . .
H10G C108 H10H 109.5 . .
C107 C108 H10I 109.5 . .
H10G C108 H10I 109.5 . .
H10H C108 H10I 109.5 . .
C110 C109 Sn4 114.8(17) . .
C110 C109 H10J 108.6 . .
Sn4 C109 H10J 108.6 . .
C110 C109 H10K 108.6 . .
Sn4 C109 H10K 108.6 . .
H10J C109 H10K 107.6 . .
C109 C110 C111 110(2) . .
C109 C110 H11A 109.6 . .
C111 C110 H11A 109.6 . .
C109 C110 H11B 109.6 . .
C111 C110 H11B 109.6 . .
H11A C110 H11B 108.1 . .
C112 C111 C110 109(2) . .
C112 C111 H11C 109.9 . .
C110 C111 H11C 109.9 . .
C112 C111 H11D 109.9 . .
C110 C111 H11D 109.9 . .
H11C C111 H11D 108.3 . .
C111 C112 H11E 109.5 . .
C111 C112 H11F 109.5 . .
H11E C112 H11F 109.5 . .
C111 C112 H11G 109.5 . .
H11E C112 H11G 109.5 . .
H11F C112 H11G 109.5 . .
C114 C113 Sn4 130(2) . .
C114 C113 H11H 104.9 . .
Sn4 C113 H11H 104.9 . .
C114 C113 H11I 104.9 . .
Sn4 C113 H11I 104.9 . .
H11H C113 H11I 105.8 . .
C113 C114 C115 111(2) . .
C113 C114 H11J 109.5 . .
C115 C114 H11J 109.5 . .
C113 C114 H11K 109.5 . .
C115 C114 H11K 109.5 . .
H11J C114 H11K 108.1 . .
C114 C115 C116 105(2) . .
C114 C115 H11L 110.8 . .
C116 C115 H11L 110.8 . .
C114 C115 H11M 110.8 . .
C116 C115 H11M 110.7 . .
H11L C115 H11M 108.8 . .
C115 C116 H11N 109.5 . .
C115 C116 H11O 109.5 . .
H11N C116 H11O 109.5 . .
C115 C116 H11P 109.5 . .
H11N C116 H11P 109.5 . .
H11O C116 H11P 109.5 . .
C7 N1 N2 120.8(14) . .
N1 N2 C11 119.2(13) . .
N1 N2 H2A 120.4 . .
C11 N2 H2A 120.4 . .
C39 N3 N4 120.9(12) . .
N3 N4 C40 116.8(12) . .
N3 N4 H4A 121.6 . .
C40 N4 H4A 121.6 . .
C68 N5 N6 121.5(13) . .
N5 N6 C69 116.4(12) . .
N5 N6 H6 121.8 . .
C69 N6 H6 121.8 . .
C96 N7 N8 121.4(12) . .
N7 N8 C98 117.0(12) . .
N7 N8 H8 121.5 . .
C98 N8 H8 121.5 . .
C17 O3 Sn1 124.3(10) . .
C46 O6 Sn2 125.1(11) . .
C75 O9 Sn3 125.1(11) . .
C104 O12 Sn4 125.0(11) . .

loop_
_geom_bond_atom_site_label_1
_geom_bond_atom_site_label_2
_geom_bond_distance
_geom_bond_site_symmetry_2
Sn1 O3 2.116(11) .
Sn1 C26 2.17(2) .
Sn1 C18 2.18(2) .
Sn1 C22 2.22(2) .
Sn2 O6 2.082(13) .
Sn2 C55 2.13(2) .
Sn2 C51 2.13(2) .
Sn2 C47 2.162(19) .
Sn3 C76 2.09(2) .
Sn3 O9 2.105(12) .
Sn3 C80 2.15(3) .
Sn3 C84 2.19(2) .
Sn4 O12 2.068(13) .
Sn4 C109 2.09(2) .
Sn4 C113 2.15(2) .
Sn4 C105 2.18(2) .
C1 C6 1.36(3) .
C1 C2 1.38(3) .
C1 H1 0.9300 .
C2 C3 1.36(4) .
C2 H2 0.9300 .
C3 C4 1.30(4) .
C3 H3 0.9300 .
C4 C5 1.42(3) .
C4 H4 0.9300 .
C5 C10 1.37(3) .
C5 C6 1.42(3) .
C6 C7 1.50(2) .
C7 N1 1.31(2) .
C7 C8 1.45(2) .
C8 O1 1.23(2) .
C8 C9 1.47(3) .
C9 C10 1.35(3) .
C9 H9 0.9300 .
C10 H10 0.9300 .
C11 C16 1.37(2) .
C11 N2 1.413(19) .
C11 C12 1.44(2) .
C12 C13 1.35(2) .
C12 H12 0.9300 .
C13 C14 1.38(3) .
C13 H13 0.9300 .
C14 C15 1.33(2) .
C14 H14 0.9300 .
C15 C16 1.44(2) .
C15 H15 0.9300 .
C16 C17 1.44(2) .
C17 O2 1.238(18) .
C17 O3 1.324(19) .
C18 C19 1.48(2) .
C18 H18A 0.9700 .
C18 H18B 0.9700 .
C19 C20 1.49(2) .
C19 H19A 0.9700 .
C19 H19B 0.9700 .
C20 C21 1.46(2) .
C20 H20A 0.9700 .
C20 H20B 0.9700 .
C21 H21A 0.9600 .
C21 H21B 0.9600 .
C21 H21C 0.9600 .
C22 C23 1.47(2) .
C22 H22A 0.9700 .
C22 H22B 0.9700 .
C23 C24 1.51(2) .
C23 H23A 0.9700 .
C23 H23B 0.9700 .
C24 C25 1.53(2) .
C24 H24A 0.9700 .
C24 H24B 0.9700 .
C25 H25A 0.9600 .
C25 H25B 0.9600 .
C25 H25C 0.9600 .
C26 C27 1.50(2) .
C26 H26A 0.9700 .
C26 H26B 0.9700 .
C27 C28 1.47(3) .
C27 H27A 0.9700 .
C27 H27B 0.9700 .
C28 C29 1.53(3) .
C28 H28A 0.9700 .
C28 H28B 0.9700 .
C29 H29A 0.9600 .
C29 H29B 0.9600 .
C29 H29C 0.9600 .
C30 C31 1.36(3) .
C30 C35 1.44(3) .
C30 H30 0.9300 .
C31 C32 1.38(3) .
C31 H31 0.9300 .
C32 C33 1.37(3) .
C32 H32 0.9300 .
C33 C34 1.33(2) .
C33 H33 0.9300 .
C34 C35 1.42(2) .
C34 C39 1.53(2) .
C35 C36 1.35(2) .
C36 C37 1.33(2) .
C36 H36 0.9300 .
C37 C38 1.46(2) .
C37 H37 0.9300 .
C38 O4 1.306(19) .
C38 C39 1.38(2) .
C39 N3 1.319(18) .
C40 N4 1.346(19) .
C40 C41 1.38(2) .
C40 C45 1.45(2) .
C41 C42 1.45(3) .
C41 H41 0.9300 .
C42 C43 1.40(3) .
C42 H42 0.9300 .
C43 C44 1.36(3) .
C43 H43 0.9300 .
C44 C45 1.36(2) .
C44 H44 0.9300 .
C45 C46 1.46(2) .
C46 O5 1.216(19) .
C46 O6 1.31(2) .
C47 C48 1.45(2) .
C47 H47A 0.9700 .
C47 H47B 0.9700 .
C48 C49 1.51(2) .
C48 H48A 0.9700 .
C48 H48B 0.9700 .
C49 C50 1.49(2) .
C49 H49A 0.9700 .
C49 H49B 0.9700 .
C50 H50A 0.9600 .
C50 H50B 0.9600 .
C50 H50C 0.9600 .
C51 C52 1.45(2) .
C51 H51A 0.9700 .
C51 H51B 0.9700 .
C52 C53 1.46(2) .
C52 H52A 0.9700 .
C52 H52B 0.9700 .
C53 C54 1.46(2) .
C53 H53A 0.9700 .
C53 H53B 0.9700 .
C54 H54A 0.9600 .
C54 H54B 0.9600 .
C54 H54C 0.9600 .
C55 C56 1.46(2) .
C55 H55A 0.9700 .
C55 H55B 0.9700 .
C56 C57 1.51(3) .
C56 H56A 0.9700 .
C56 H56B 0.9700 .
C57 C58 1.50(3) .
C57 H57A 0.9700 .
C57 H57B 0.9700 .
C58 H58A 0.9600 .
C58 H58B 0.9600 .
C58 H58C 0.9600 .
C59 C60 1.31(3) .
C59 C64 1.50(3) .
C59 H59 0.9300 .
C60 C61 1.41(3) .
C60 H60 0.9300 .
C61 C62 1.36(2) .
C61 H61 0.9300 .
C62 C63 1.35(2) .
C62 H62 0.9300 .
C63 C64 1.40(2) .
C63 C68 1.52(2) .
C64 C65 1.36(3) .
C65 C66 1.35(3) .
C65 H65 0.9300 .
C66 C67 1.42(3) .
C66 H66 0.9300 .
C67 O7 1.298(19) .
C67 C68 1.42(2) .
C68 N5 1.322(19) .
C69 N6 1.373(19) .
C69 C70 1.41(2) .
C69 C74 1.42(2) .
C70 C71 1.37(2) .
C70 H70 0.9300 .
C71 C72 1.41(3) .
C71 H71 0.9300 .
C72 C73 1.36(2) .
C72 H72 0.9300 .
C73 C74 1.42(2) .
C73 H73 0.9300 .
C74 C75 1.42(2) .
C75 O8 1.252(19) .
C75 O9 1.31(2) .
C76 C77 1.45(2) .
C76 H76A 0.9700 .
C76 H76B 0.9700 .
C77 C78 1.48(2) .
C77 H77A 0.9700 .
C77 H77B 0.9700 .
C78 C79 1.45(2) .
C78 H78A 0.9700 .
C78 H78B 0.9700 .
C79 H79A 0.9600 .
C79 H79B 0.9600 .
C79 H79C 0.9600 .
C80 C81 1.48(2) .
C80 H80A 0.9700 .
C80 H80B 0.9700 .
C81 C82 1.49(3) .
C81 H81A 0.9700 .
C81 H81B 0.9700 .
C82 C83 1.53(3) .
C82 H82A 0.9700 .
C82 H82B 0.9700 .
C83 H83A 0.9600 .
C83 H83B 0.9600 .
C83 H83C 0.9600 .
C84 C85 1.46(2) .
C84 H84A 0.9700 .
C84 H84B 0.9700 .
C85 C86 1.51(2) .
C85 H85A 0.9700 .
C85 H85B 0.9700 .
C86 C87 1.51(3) .
C86 H86A 0.9700 .
C86 H86B 0.9700 .
C87 H87A 0.9600 .
C87 H87B 0.9600 .
C87 H87C 0.9600 .
C88 C97 1.35(2) .
C88 C89 1.40(3) .
C88 H88 0.9300 .
C89 C90 1.37(3) .
C89 H89 0.9300 .
C90 C91 1.36(3) .
C90 H90 0.9300 .
C91 C92 1.39(2) .
C91 H91 0.9300 .
C92 C93 1.44(2) .
C92 C97 1.45(2) .
C93 C94 1.37(2) .
C93 H93 0.9300 .
C94 C95 1.44(3) .
C94 H94 0.9300 .
C95 O10 1.277(19) .
C95 C96 1.38(2) .
C96 N7 1.329(19) .
C96 C97 1.52(2) .
C98 C99 1.36(2) .
C98 N8 1.42(2) .
C98 C103 1.43(2) .
C99 C100 1.43(3) .
C99 H99 0.9300 .
C100 C101 1.35(3) .
C100 H100 0.9300 .
C101 C102 1.36(2) .
C101 H101 0.9300 .
C102 C103 1.40(2) .
C102 H102 0.9300 .
C103 C104 1.46(2) .
C104 O11 1.19(2) .
C104 O12 1.33(2) .
C105 C106 1.49(2) .
C105 H10A 0.9700 .
C105 H10B 0.9700 .
C106 C107 1.45(2) .
C106 H10C 0.9700 .
C106 H10D 0.9700 .
C107 C108 1.54(3) .
C107 H10E 0.9700 .
C107 H10F 0.9700 .
C108 H10G 0.9600 .
C108 H10H 0.9600 .
C108 H10I 0.9600 .
C109 C110 1.49(2) .
C109 H10J 0.9700 .
C109 H10K 0.9700 .
C110 C111 1.50(2) .
C110 H11A 0.9700 .
C110 H11B 0.9700 .
C111 C112 1.46(2) .
C111 H11C 0.9700 .
C111 H11D 0.9700 .
C112 H11E 0.9600 .
C112 H11F 0.9600 .
C112 H11G 0.9600 .
C113 C114 1.47(2) .
C113 H11H 0.9700 .
C113 H11I 0.9700 .
C114 C115 1.48(2) .
C114 H11J 0.9700 .
C114 H11K 0.9700 .
C115 C116 1.53(3) .
C115 H11L 0.9700 .
C115 H11M 0.9700 .
C116 H11N 0.9600 .
C116 H11O 0.9600 .
C116 H11P 0.9600 .
N1 N2 1.350(16) .
N2 H2A 0.8600 .
N3 N4 1.336(16) .
N4 H4A 0.8600 .
N5 N6 1.347(16) .
N6 H6 0.8600 .
N7 N8 1.348(17) .
N8 H8 0.8600 .

loop_
_geom_hbond_atom_site_label_D
_geom_hbond_atom_site_label_H
_geom_hbond_atom_site_label_A
_geom_hbond_distance_DH
_geom_hbond_distance_HA
_geom_hbond_distance_DA
_geom_hbond_angle_DHA
_geom_hbond_site_symmetry_A
N2 H2A O1 0.86 2.06 2.694(17) 129.5 .
N2 H2A O2 0.86 2.07 2.691(16) 128.3 .
N4 H4A O4 0.86 2.10 2.717(16) 128.6 .
N4 H4A O5 0.86 2.02 2.657(17) 129.9 .
N6 H6 O7 0.86 2.09 2.706(16) 128.4 .
N6 H6 O8 0.86 2.03 2.662(16) 129.9 .
N8 H8 O10 0.86 2.08 2.690(18) 127.2 .
N8 H8 O11 0.86 2.04 2.672(17) 130.1 .

loop_
_geom_torsion_atom_site_label_1
_geom_torsion_atom_site_label_2
_geom_torsion_atom_site_label_3
_geom_torsion_atom_site_label_4
_geom_torsion
_geom_torsion_site_symmetry_1
_geom_torsion_site_symmetry_2
_geom_torsion_site_symmetry_3
_geom_torsion_site_symmetry_4
C6 C1 C2 C3 3(3) . . . .
C1 C2 C3 C4 -2(4) . . . .
C2 C3 C4 C5 1(4) . . . .
C3 C4 C5 C10 -179(3) . . . .
C3 C4 C5 C6 -2(4) . . . .
C2 C1 C6 C5 -3(3) . . . .
C2 C1 C6 C7 176.0(17) . . . .
C10 C5 C6 C1 -179.8(19) . . . .
C4 C5 C6 C1 2(3) . . . .
C10 C5 C6 C7 1(3) . . . .
C4 C5 C6 C7 -176.9(16) . . . .
C1 C6 C7 N1 4(2) . . . .
C5 C6 C7 N1 -176.8(15) . . . .
C1 C6 C7 C8 -177.2(17) . . . .
C5 C6 C7 C8 2(2) . . . .
N1 C7 C8 O1 -7(3) . . . .
C6 C7 C8 O1 174.0(16) . . . .
N1 C7 C8 C9 172.0(18) . . . .
C6 C7 C8 C9 -7(2) . . . .
O1 C8 C9 C10 -172(2) . . . .
C7 C8 C9 C10 9(3) . . . .
C8 C9 C10 C5 -7(4) . . . .
C6 C5 C10 C9 1(4) . . . .
C4 C5 C10 C9 179(2) . . . .
C16 C11 C12 C13 -1(3) . . . .
N2 C11 C12 C13 175.6(18) . . . .
C11 C12 C13 C14 3(3) . . . .
C12 C13 C14 C15 -1(3) . . . .
C13 C14 C15 C16 -2(3) . . . .
N2 C11 C16 C17 5(2) . . . .
C12 C11 C16 C17 -178.0(15) . . . .
N2 C11 C16 C15 -178.4(14) . . . .
C12 C11 C16 C15 -2(2) . . . .
C14 C15 C16 C11 3(3) . . . .
C14 C15 C16 C17 179.8(18) . . . .
C11 C16 C17 O2 -3(3) . . . .
C15 C16 C17 O2 -178.8(17) . . . .
C11 C16 C17 O3 173.9(15) . . . .
C15 C16 C17 O3 -2(2) . . . .
Sn1 C18 C19 C20 -167.9(19) . . . .
C18 C19 C20 C21 -172(3) . . . .
Sn1 C22 C23 C24 169(3) . . . .
C22 C23 C24 C25 -178(4) . . . .
Sn1 C26 C27 C28 -86(3) . . . .
C26 C27 C28 C29 -108(4) . . . .
C35 C30 C31 C32 5(3) . . . .
C30 C31 C32 C33 -4(4) . . . .
C31 C32 C33 C34 2(4) . . . .
C32 C33 C34 C35 0(3) . . . .
C32 C33 C34 C39 -179.1(19) . . . .
C33 C34 C35 C36 -179.0(19) . . . .
C39 C34 C35 C36 1(2) . . . .
C33 C34 C35 C30 0(3) . . . .
C39 C34 C35 C30 179.4(15) . . . .
C31 C30 C35 C36 176.5(18) . . . .
C31 C30 C35 C34 -2(3) . . . .
C34 C35 C36 C37 -3(3) . . . .
C30 C35 C36 C37 178.3(18) . . . .
C35 C36 C37 C38 1(3) . . . .
C36 C37 C38 O4 -178.2(17) . . . .
C36 C37 C38 C39 2(3) . . . .
O4 C38 C39 N3 -5(3) . . . .
C37 C38 C39 N3 174.3(16) . . . .
O4 C38 C39 C34 176.1(15) . . . .
C37 C38 C39 C34 -4(2) . . . .
C33 C34 C39 N3 4(2) . . . .
C35 C34 C39 N3 -175.8(14) . . . .
C33 C34 C39 C38 -177.4(17) . . . .
C35 C34 C39 C38 3(2) . . . .
N4 C40 C41 C42 -179.0(17) . . . .
C45 C40 C41 C42 2(3) . . . .
C40 C41 C42 C43 -2(3) . . . .
C41 C42 C43 C44 1(3) . . . .
C42 C43 C44 C45 -1(3) . . . .
C43 C44 C45 C40 2(3) . . . .
C43 C44 C45 C46 179.7(19) . . . .
N4 C40 C45 C44 179.2(15) . . . .
C41 C40 C45 C44 -2(2) . . . .
N4 C40 C45 C46 1(2) . . . .
C41 C40 C45 C46 179.9(15) . . . .
C44 C45 C46 O5 -175.9(18) . . . .
C40 C45 C46 O5 2(3) . . . .
C44 C45 C46 O6 5(2) . . . .
C40 C45 C46 O6 -176.6(14) . . . .
Sn2 C47 C48 C49 -176(2) . . . .
C47 C48 C49 C50 -170(3) . . . .
Sn2 C51 C52 C53 165(2) . . . .
C51 C52 C53 C54 151(3) . . . .
Sn2 C55 C56 C57 57(5) . . . .
C55 C56 C57 C58 171(5) . . . .
C64 C59 C60 C61 2(3) . . . .
C59 C60 C61 C62 0(3) . . . .
C60 C61 C62 C63 -1(3) . . . .
C61 C62 C63 C64 0(3) . . . .
C61 C62 C63 C68 178.0(17) . . . .
C62 C63 C64 C65 -179.5(18) . . . .
C68 C63 C64 C65 2(3) . . . .
C62 C63 C64 C59 2(2) . . . .
C68 C63 C64 C59 -176.6(14) . . . .
C60 C59 C64 C65 179(2) . . . .
C60 C59 C64 C63 -3(3) . . . .
C63 C64 C65 C66 -5(4) . . . .
C59 C64 C65 C66 173(2) . . . .
C64 C65 C66 C67 4(4) . . . .
C65 C66 C67 O7 -178.3(19) . . . .
C65 C66 C67 C68 0(3) . . . .
O7 C67 C68 N5 -6(3) . . . .
C66 C67 C68 N5 175.8(17) . . . .
O7 C67 C68 C63 175.6(15) . . . .
C66 C67 C68 C63 -3(2) . . . .
C62 C63 C68 N5 5(2) . . . .
C64 C63 C68 N5 -177.2(15) . . . .
C62 C63 C68 C67 -176.5(17) . . . .
C64 C63 C68 C67 2(2) . . . .
N6 C69 C70 C71 177.4(17) . . . .
C74 C69 C70 C71 1(3) . . . .
C69 C70 C71 C72 -2(3) . . . .
C70 C71 C72 C73 2(3) . . . .
C71 C72 C73 C74 -1(3) . . . .
N6 C69 C74 C75 6(2) . . . .
C70 C69 C74 C75 -177.1(16) . . . .
N6 C69 C74 C73 -176.5(14) . . . .
C70 C69 C74 C73 0(2) . . . .
C72 C73 C74 C75 177.5(17) . . . .
C72 C73 C74 C69 0(2) . . . .
C69 C74 C75 O8 -4(3) . . . .
C73 C74 C75 O8 178.3(16) . . . .
C69 C74 C75 O9 174.2(15) . . . .
C73 C74 C75 O9 -3(2) . . . .
Sn3 C76 C77 C78 -166(2) . . . .
C76 C77 C78 C79 -163(3) . . . .
Sn3 C80 C81 C82 -72(4) . . . .
C80 C81 C82 C83 -122(4) . . . .
Sn3 C84 C85 C86 179(3) . . . .
C84 C85 C86 C87 -146(4) . . . .
C97 C88 C89 C90 -1(3) . . . .
C88 C89 C90 C91 -1(3) . . . .
C89 C90 C91 C92 3(3) . . . .
C90 C91 C92 C93 -177.4(17) . . . .
C90 C91 C92 C97 -3(2) . . . .
C91 C92 C93 C94 177.5(18) . . . .
C97 C92 C93 C94 3(3) . . . .
C92 C93 C94 C95 -2(3) . . . .
C93 C94 C95 O10 -177.2(19) . . . .
C93 C94 C95 C96 1(3) . . . .
O10 C95 C96 N7 -5(3) . . . .
C94 C95 C96 N7 177.3(17) . . . .
O10 C95 C96 C97 178.3(16) . . . .
C94 C95 C96 C97 0(2) . . . .
C89 C88 C97 C92 1(3) . . . .
C89 C88 C97 C96 177.6(17) . . . .
C91 C92 C97 C88 1(2) . . . .
C93 C92 C97 C88 175.7(16) . . . .
C91 C92 C97 C96 -176.3(14) . . . .
C93 C92 C97 C96 -1(2) . . . .
N7 C96 C97 C88 6(2) . . . .
C95 C96 C97 C88 -176.8(17) . . . .
N7 C96 C97 C92 -177.4(13) . . . .
C95 C96 C97 C92 0(2) . . . .
N8 C98 C99 C100 -177.2(16) . . . .
C103 C98 C99 C100 -1(3) . . . .
C98 C99 C100 C101 2(3) . . . .
C99 C100 C101 C102 -3(3) . . . .
C100 C101 C102 C103 2(3) . . . .
C101 C102 C103 C98 -1(2) . . . .
C101 C102 C103 C104 -179.8(18) . . . .
C99 C98 C103 C102 0(2) . . . .
N8 C98 C103 C102 176.6(14) . . . .
C99 C98 C103 C104 179.1(16) . . . .
N8 C98 C103 C104 -5(2) . . . .
C102 C103 C104 O11 -174.2(18) . . . .
C98 C103 C104 O11 7(3) . . . .
C102 C103 C104 O12 5(2) . . . .
C98 C103 C104 O12 -174.0(15) . . . .
Sn4 C105 C106 C107 -167(3) . . . .
C105 C106 C107 C108 169(4) . . . .
Sn4 C109 C110 C111 173(2) . . . .
C109 C110 C111 C112 147(3) . . . .
Sn4 C113 C114 C115 51(4) . . . .
C113 C114 C115 C116 80(5) . . . .
C8 C7 N1 N2 4(3) . . . .
C6 C7 N1 N2 -177.1(13) . . . .
C7 N1 N2 C11 -178.7(14) . . . .
C16 C11 N2 N1 -179.7(13) . . . .
C12 C11 N2 N1 3(2) . . . .
C38 C39 N3 N4 1(2) . . . .
C34 C39 N3 N4 179.3(12) . . . .
C39 N3 N4 C40 177.6(13) . . . .
C41 C40 N4 N3 0(2) . . . .
C45 C40 N4 N3 178.4(13) . . . .
C67 C68 N5 N6 4(2) . . . .
C63 C68 N5 N6 -177.0(12) . . . .
C68 N5 N6 C69 -179.7(14) . . . .
C70 C69 N6 N5 1(2) . . . .
C74 C69 N6 N5 177.9(13) . . . .
C95 C96 N7 N8 -1(2) . . . .
C97 C96 N7 N8 176.2(13) . . . .
C96 N7 N8 C98 178.8(14) . . . .
C99 C98 N8 N7 -1(2) . . . .
C103 C98 N8 N7 -177.7(13) . . . .
O2 C17 O3 Sn1 9(2) . . . .
C16 C17 O3 Sn1 -168.2(11) . . . .
O5 C46 O6 Sn2 -2(3) . . . .
C45 C46 O6 Sn2 176.9(11) . . . .
O8 C75 O9 Sn3 14(2) . . . .
C74 C75 O9 Sn3 -164.7(12) . . . .
O11 C104 O12 Sn4 -1(3) . . . .
C103 C104 O12 Sn4 180.0(11) . . . .
